data_4317711
loop_
_publ_author_name
'Cristian Saul Campos-Fern\'andez'
'Lisa M. Thomson'
'Jos\'e Ram\'on Gal\'an-Mascar\'os'
'Xiang Ouyang'
'Kim R. Dunbar'

_publ_section_title
;
 Homologous Series of Redox-Active, Dinuclear Cations
 [M2(O2CCH3)2(pynp)2]2+ (M = Mo, Ru, Rh) with the Bridging Ligand
 2-(2-Pyridyl)-1,8-naphthyridine (pynp)
;
_journal_name_full 'Inorganic Chemistry'
_journal_page_first 1523
_journal_page_last 1533
_journal_paper_doi 10.1021/ic010996u
_journal_volume 41
_journal_year 2002
_chemical_formula_sum 'C36 H33 B2 F8 Mo2 N9 O4'
_chemical_formula_weight 1021.21
_chemical_name_systematic
;
  ?
;
_space_group_IT_number 14
_symmetry_cell_setting monoclinic
_symmetry_space_group_name_Hall '-P 2yn'
_symmetry_space_group_name_H-M 'P 1 21/n 1'
_atom_sites_solution_hydrogens geom
_atom_sites_solution_primary direct
_atom_sites_solution_secondary difmap
_audit_creation_method SHELXL-97
_cell_angle_alpha 90.00
_cell_angle_beta 108.06(2)
_cell_angle_gamma 90.00
_cell_formula_units_Z 4
_cell_length_a 15.134(5)
_cell_length_b 14.301(6)
_cell_length_c 19.990(6)
_cell_measurement_temperature 173(2)
_cell_volume 4113(3)
_computing_structure_refinement 'SHELXL-97 (Sheldrick, 1997)'
_computing_structure_solution 'SHELXS-97 (Sheldrick, 1990)'
_diffrn_ambient_temperature 293(2)
_diffrn_measured_fraction_theta_full 0.998
_diffrn_measured_fraction_theta_max 0.998
_diffrn_radiation_monochromator graphite
_diffrn_radiation_source 'fine-focus sealed tube'
_diffrn_radiation_type MoK\a
_diffrn_radiation_wavelength 0.71073
_diffrn_reflns_av_R_equivalents 0.1456
_diffrn_reflns_av_sigmaI/netI 0.1321
_diffrn_reflns_limit_h_max 17
_diffrn_reflns_limit_h_min 0
_diffrn_reflns_limit_k_max 16
_diffrn_reflns_limit_k_min 0
_diffrn_reflns_limit_l_max 22
_diffrn_reflns_limit_l_min -23
_diffrn_reflns_number 7493
_diffrn_reflns_theta_full 24.98
_diffrn_reflns_theta_max 24.98
_diffrn_reflns_theta_min 2.01
_exptl_absorpt_coefficient_mu 0.697
_exptl_crystal_density_diffrn 1.649
_exptl_crystal_density_method 'not measured'
_exptl_crystal_F_000 2040
_refine_diff_density_max 1.797
_refine_diff_density_min -0.795
_refine_diff_density_rms 0.170
_refine_ls_extinction_method none
_refine_ls_goodness_of_fit_ref 1.017
_refine_ls_hydrogen_treatment mixed
_refine_ls_matrix_type full
_refine_ls_number_parameters 550
_refine_ls_number_reflns 7200
_refine_ls_number_restraints 0
_refine_ls_restrained_S_all 1.017
_refine_ls_R_factor_all 0.1545
_refine_ls_R_factor_gt 0.0598
_refine_ls_shift/su_max 0.003
_refine_ls_shift/su_mean 0.000
_refine_ls_structure_factor_coef Fsqd
_refine_ls_weighting_details 'calc w=1/[\s^2^(Fo^2^)+(0.0856P)^2^+33.0483P] where P=(Fo^2^+2Fc^2^)/3'
_refine_ls_weighting_scheme calc
_refine_ls_wR_factor_gt 0.1690
_refine_ls_wR_factor_ref 0.2064
_reflns_number_gt 4162
_reflns_number_total 7200
_reflns_threshold_expression >2sigma(I)
_cod_data_source_file ic010996u_1.cif
_cod_data_source_block '[Mo2(O2CCH3)2(pynp)2][BF4]2'
_cod_database_code 4317711

loop_
_symmetry_equiv_pos_as_xyz
'x, y, z'
'-x+1/2, y+1/2, -z+1/2'
'-x, -y, -z'
'x-1/2, -y-1/2, z-1/2'

loop_
_atom_site_label
_atom_site_type_symbol
_atom_site_fract_x
_atom_site_fract_y
_atom_site_fract_z
_atom_site_U_iso_or_equiv
_atom_site_adp_type
_atom_site_occupancy
_atom_site_symmetry_multiplicity
_atom_site_calc_flag
_atom_site_refinement_flags
_atom_site_disorder_assembly
_atom_site_disorder_group
Mo1 Mo 0.19139(6) 0.26983(5) 0.98994(4) 0.0215(2) Uani 1 1 d . . .
Mo2 Mo 0.05231(5) 0.24147(5) 0.92806(4) 0.0208(2) Uani 1 1 d . . .
F1 F 0.7475(5) 0.0267(5) 0.9824(4) 0.0539(18) Uani 1 1 d . . .
F2 F 0.5911(5) 0.0327(6) 0.9319(5) 0.073(2) Uani 1 1 d . . .
F3 F 0.6858(5) 0.0549(6) 0.8668(4) 0.065(2) Uani 1 1 d . . .
F4 F 0.6801(6) 0.1642(5) 0.9450(5) 0.092(3) Uani 1 1 d . . .
F5 F 0.2587(6) 0.2847(6) 0.6921(4) 0.069(2) Uani 1 1 d . . .
F6 F 0.2907(7) 0.3338(7) 0.8049(5) 0.091(3) Uani 1 1 d . . .
F7 F 0.3128(8) 0.1912(7) 0.7833(5) 0.102(3) Uani 1 1 d . . .
F8 F 0.1711(7) 0.2351(11) 0.7580(5) 0.149(6) Uani 1 1 d . . .
O1 O 0.1816(4) 0.1647(4) 1.0617(3) 0.0243(14) Uani 1 1 d . . .
O2 O 0.0365(4) 0.1341(4) 0.9945(3) 0.0234(14) Uani 1 1 d . . .
O3 O 0.1517(5) 0.3674(4) 1.0529(3) 0.0287(16) Uani 1 1 d . . .
O4 O 0.0046(5) 0.3375(4) 0.9922(3) 0.0278(15) Uani 1 1 d . . .
N1 N 0.2427(5) 0.1586(5) 0.9314(4) 0.0224(17) Uani 1 1 d . . .
N2 N 0.0902(6) 0.1368(5) 0.8636(4) 0.0257(18) Uani 1 1 d . . .
N3 N 0.3579(5) 0.2488(6) 1.0423(4) 0.0305(19) Uani 1 1 d . . .
N4 N -0.1012(6) 0.2678(6) 0.8425(4) 0.0325(19) Uani 1 1 d . . .
N5 N 0.0582(6) 0.3563(5) 0.8530(4) 0.0253(18) Uani 1 1 d . . .
N6 N 0.2106(6) 0.3859(5) 0.9248(4) 0.0285(18) Uani 1 1 d . . .
N7 N 0.5071(9) 0.2544(10) 0.6777(7) 0.081(4) Uani 1 1 d . . .
N8 N 0.5351(14) 0.4417(16) 0.9320(12) 0.147(8) Uani 1 1 d . . .
N9 N 0.2615(12) 0.0944(12) 0.4248(9) 0.109(5) Uani 1 1 d . . .
C1 C 0.1066(6) 0.1181(6) 1.0503(5) 0.022(2) Uani 1 1 d . . .
C2 C 0.0632(8) 0.3778(6) 1.0416(6) 0.030(2) Uani 1 1 d . . .
C3 C 0.0337(8) 0.4432(8) 1.0903(6) 0.043(3) Uani 1 1 d . . .
H3A H -0.0329 0.4451 1.0770 0.064 Uiso 1 1 calc R . .
H3B H 0.0571 0.5049 1.0869 0.064 Uiso 1 1 calc R . .
H3C H 0.0582 0.4212 1.1379 0.064 Uiso 1 1 calc R . .
C4 C 0.3330(7) 0.1346(7) 0.9496(5) 0.026(2) Uani 1 1 d . . .
C5 C 0.3663(8) 0.0618(7) 0.9166(6) 0.035(2) Uani 1 1 d . . .
H5A H 0.4295 0.0481 0.9302 0.042 Uiso 1 1 calc R . .
C6 C 0.3046(7) 0.0111(7) 0.8641(6) 0.032(2) Uani 1 1 d . . .
H6A H 0.3249 -0.0384 0.8425 0.038 Uiso 1 1 calc R . .
C7 C 0.2089(7) 0.0362(6) 0.8435(5) 0.027(2) Uani 1 1 d . . .
C8 C 0.1812(7) 0.1089(6) 0.8799(5) 0.027(2) Uani 1 1 d . . .
C9 C 0.1399(8) -0.0109(7) 0.7888(6) 0.037(3) Uani 1 1 d . . .
H9C H 0.1558 -0.0612 0.7653 0.045 Uiso 1 1 calc R . .
C10 C 0.0497(8) 0.0195(7) 0.7716(6) 0.038(3) Uani 1 1 d . . .
H10A H 0.0040 -0.0070 0.7340 0.046 Uiso 1 1 calc R . .
C11 C 0.0276(7) 0.0908(6) 0.8114(5) 0.027(2) Uani 1 1 d . . .
H11A H -0.0346 0.1077 0.8010 0.032 Uiso 1 1 calc R . .
C12 C 0.3989(7) 0.1896(7) 1.0082(6) 0.034(2) Uani 1 1 d . . .
C13 C 0.4943(7) 0.1803(8) 1.0254(6) 0.043(3) Uani 1 1 d . . .
H13A H 0.5204 0.1405 0.9998 0.052 Uiso 1 1 calc R . .
C14 C 0.5507(8) 0.2321(9) 1.0820(7) 0.052(3) Uani 1 1 d . . .
H14A H 0.6151 0.2269 1.0954 0.063 Uiso 1 1 calc R . .
C15 C 0.5078(8) 0.2920(9) 1.1179(7) 0.050(3) Uani 1 1 d . . .
H15A H 0.5432 0.3277 1.1555 0.060 Uiso 1 1 calc R . .
C16 C 0.4143(8) 0.2970(8) 1.0969(6) 0.043(3) Uani 1 1 d . . .
H16A H 0.3868 0.3363 1.1218 0.052 Uiso 1 1 calc R . .
C17 C 0.0993(7) 0.0439(7) 1.1006(6) 0.036(2) Uani 1 1 d . . .
H17A H 0.1565 0.0405 1.1386 0.054 Uiso 1 1 calc R . .
H17B H 0.0874 -0.0152 1.0767 0.054 Uiso 1 1 calc R . .
H17C H 0.0493 0.0586 1.1188 0.054 Uiso 1 1 calc R . .
C18 C 0.1376(7) 0.4109(6) 0.8657(5) 0.025(2) Uani 1 1 d . . .
C19 C 0.1423(9) 0.4871(7) 0.8231(6) 0.037(3) Uani 1 1 d . . .
C20 C 0.2257(9) 0.5404(8) 0.8415(7) 0.047(3) Uani 1 1 d . . .
H20A H 0.2309 0.5923 0.8149 0.057 Uiso 1 1 calc R . .
C21 C 0.2972(9) 0.5151(8) 0.8979(7) 0.051(3) Uani 1 1 d . . .
H21A H 0.3523 0.5491 0.9106 0.062 Uiso 1 1 calc R . .
C22 C 0.2872(7) 0.4361(7) 0.9377(6) 0.034(2) Uani 1 1 d . . .
H22A H 0.3380 0.4184 0.9754 0.041 Uiso 1 1 calc R . .
C23 C 0.0658(9) 0.5063(8) 0.7651(6) 0.044(3) Uani 1 1 d . . .
H23A H 0.0678 0.5562 0.7358 0.053 Uiso 1 1 calc R . .
C24 C -0.0120(8) 0.4528(7) 0.7509(6) 0.039(3) Uani 1 1 d . . .
H24A H -0.0629 0.4657 0.7118 0.047 Uiso 1 1 calc R . .
C25 C -0.0152(7) 0.3768(7) 0.7960(5) 0.034(2) Uani 1 1 d . . .
C26 C -0.1013(7) 0.3201(7) 0.7856(5) 0.030(2) Uani 1 1 d . . .
C27 C -0.1747(8) 0.3212(8) 0.7252(6) 0.041(3) Uani 1 1 d . . .
H27A H -0.1734 0.3588 0.6875 0.049 Uiso 1 1 calc R . .
C28 C -0.2510(8) 0.2654(9) 0.7208(6) 0.051(3) Uani 1 1 d . . .
H28A H -0.3012 0.2635 0.6798 0.062 Uiso 1 1 calc R . .
C29 C -0.2514(8) 0.2135(8) 0.7774(6) 0.046(3) Uani 1 1 d . . .
H29A H -0.3023 0.1763 0.7759 0.055 Uiso 1 1 calc R . .
C30 C -0.1762(7) 0.2165(8) 0.8366(6) 0.039(3) Uani 1 1 d . . .
H30A H -0.1777 0.1804 0.8750 0.046 Uiso 1 1 calc R . .
C31 C 0.4439(10) 0.2728(9) 0.6322(8) 0.054(3) Uani 1 1 d . . .
C32 C 0.3626(11) 0.3000(13) 0.5711(8) 0.083(5) Uani 1 1 d . . .
H32A H 0.3745 0.3593 0.5531 0.124 Uiso 1 1 calc R . .
H32B H 0.3082 0.3046 0.5859 0.124 Uiso 1 1 calc R . .
H32C H 0.3527 0.2535 0.5348 0.124 Uiso 1 1 calc R . .
C33 C 0.5254(13) 0.3778(13) 0.8995(10) 0.085(5) Uani 1 1 d . . .
C34 C 0.5128(11) 0.2961(12) 0.8544(10) 0.092(6) Uani 1 1 d . . .
H34A H 0.4849 0.3146 0.8063 0.139 Uiso 1 1 calc R . .
H34B H 0.4730 0.2521 0.8673 0.139 Uiso 1 1 calc R . .
H34C H 0.5720 0.2677 0.8597 0.139 Uiso 1 1 calc R . .
C35 C 0.2164(14) 0.0439(14) 0.3576(12) 0.096(7) Uani 1 1 d . . .
C36 C 0.1861(13) 0.0020(17) 0.3081(11) 0.106(8) Uani 1 1 d . . .
H36A H 0.1325 0.0336 0.2781 0.158 Uiso 1 1 calc R . .
H36B H 0.1684 -0.0587 0.3200 0.158 Uiso 1 1 calc R . .
H36C H 0.2317 -0.0047 0.2841 0.158 Uiso 1 1 calc R . .
B1 B 0.2519(10) 0.2680(8) 0.7580(6) 0.039(3) Uani 1 1 d . . .
B2 B 0.6756(9) 0.0700(10) 0.9322(8) 0.046(3) Uani 1 1 d . . .

loop_
_atom_site_aniso_label
_atom_site_aniso_U_11
_atom_site_aniso_U_22
_atom_site_aniso_U_33
_atom_site_aniso_U_23
_atom_site_aniso_U_13
_atom_site_aniso_U_12
Mo1 0.0245(4) 0.0177(4) 0.0238(4) -0.0022(3) 0.0096(3) -0.0002(3)
Mo2 0.0235(4) 0.0189(4) 0.0206(4) 0.0021(3) 0.0080(3) 0.0027(3)
F1 0.051(4) 0.053(4) 0.056(4) 0.012(3) 0.013(4) 0.013(3)
F2 0.047(5) 0.096(6) 0.082(6) 0.002(5) 0.029(4) 0.001(4)
F3 0.062(5) 0.093(6) 0.042(4) 0.004(4) 0.019(4) -0.008(4)
F4 0.089(6) 0.044(5) 0.115(8) -0.018(5) -0.013(6) 0.012(4)
F5 0.089(6) 0.076(5) 0.051(4) 0.000(4) 0.037(4) -0.024(4)
F6 0.093(7) 0.112(8) 0.083(6) -0.037(6) 0.047(6) -0.017(6)
F7 0.139(9) 0.072(6) 0.090(7) 0.010(5) 0.029(7) 0.017(6)
F8 0.079(7) 0.278(17) 0.074(6) 0.049(9) 0.002(5) -0.096(9)
O1 0.022(3) 0.022(3) 0.025(4) 0.002(3) 0.002(3) 0.000(3)
O2 0.024(4) 0.020(3) 0.027(4) -0.003(3) 0.010(3) -0.002(3)
O3 0.041(5) 0.019(3) 0.028(4) -0.007(3) 0.014(3) -0.002(3)
O4 0.034(4) 0.030(4) 0.024(4) 0.000(3) 0.016(3) 0.004(3)
N1 0.029(4) 0.020(4) 0.021(4) -0.002(3) 0.011(3) -0.002(3)
N2 0.036(5) 0.022(4) 0.020(4) 0.003(3) 0.009(4) -0.002(3)
N3 0.028(5) 0.036(5) 0.026(4) -0.007(4) 0.005(4) 0.001(4)
N4 0.033(5) 0.028(4) 0.036(5) 0.005(4) 0.009(4) 0.007(4)
N5 0.036(5) 0.012(4) 0.032(5) 0.002(3) 0.018(4) 0.003(3)
N6 0.035(5) 0.029(4) 0.024(5) -0.004(3) 0.014(4) -0.001(4)
N7 0.057(8) 0.087(10) 0.086(10) 0.004(8) 0.005(7) 0.007(7)
N8 0.116(16) 0.151(19) 0.16(2) -0.054(16) 0.020(14) 0.003(14)
N9 0.112(13) 0.103(12) 0.104(13) 0.012(10) 0.022(11) -0.004(10)
C1 0.030(5) 0.018(4) 0.022(5) 0.000(4) 0.012(4) -0.002(4)
C2 0.043(7) 0.019(5) 0.034(6) 0.001(4) 0.020(5) 0.005(4)
C3 0.053(7) 0.033(6) 0.050(7) -0.009(5) 0.027(6) 0.011(5)
C4 0.028(5) 0.030(5) 0.025(5) 0.003(4) 0.014(4) -0.001(4)
C5 0.039(6) 0.028(5) 0.045(7) 0.011(5) 0.025(5) 0.011(4)
C6 0.039(6) 0.025(5) 0.041(6) 0.000(4) 0.027(5) 0.004(4)
C7 0.038(6) 0.016(4) 0.032(6) 0.004(4) 0.019(5) 0.004(4)
C8 0.034(6) 0.013(4) 0.037(6) 0.006(4) 0.017(5) -0.002(4)
C9 0.045(7) 0.026(5) 0.045(7) -0.008(5) 0.021(6) 0.000(5)
C10 0.051(7) 0.034(6) 0.023(6) -0.009(4) 0.003(5) -0.012(5)
C11 0.030(5) 0.022(5) 0.028(6) -0.004(4) 0.009(4) -0.004(4)
C12 0.028(6) 0.033(6) 0.045(7) 0.000(5) 0.014(5) -0.001(4)
C13 0.030(6) 0.047(7) 0.045(7) -0.004(5) 0.002(5) 0.007(5)
C14 0.029(6) 0.055(8) 0.068(9) -0.007(7) 0.008(6) 0.004(6)
C15 0.028(6) 0.057(8) 0.053(8) -0.016(6) -0.007(5) -0.019(5)
C16 0.044(7) 0.043(6) 0.042(7) -0.016(5) 0.013(6) -0.008(5)
C17 0.031(6) 0.037(6) 0.037(6) 0.003(5) 0.007(5) 0.001(4)
C18 0.038(6) 0.020(5) 0.025(5) -0.001(4) 0.021(5) 0.003(4)
C19 0.065(8) 0.020(5) 0.040(6) 0.001(4) 0.037(6) 0.004(5)
C20 0.069(9) 0.034(6) 0.054(8) 0.010(5) 0.040(7) -0.004(6)
C21 0.062(9) 0.037(6) 0.078(10) -0.004(6) 0.056(8) -0.018(6)
C22 0.038(6) 0.026(5) 0.042(6) -0.001(4) 0.019(5) -0.007(4)
C23 0.064(9) 0.028(6) 0.050(8) 0.014(5) 0.031(7) 0.014(5)
C24 0.051(7) 0.032(6) 0.037(6) 0.016(5) 0.018(5) 0.019(5)
C25 0.041(6) 0.039(6) 0.025(6) 0.009(4) 0.017(5) 0.013(5)
C26 0.037(6) 0.032(5) 0.025(5) 0.008(4) 0.014(5) 0.009(4)
C27 0.040(6) 0.047(7) 0.030(6) 0.019(5) 0.004(5) 0.010(5)
C28 0.045(7) 0.067(8) 0.034(6) -0.003(6) 0.001(5) -0.002(6)
C29 0.038(6) 0.056(7) 0.036(6) 0.005(6) 0.001(5) 0.006(5)
C30 0.034(6) 0.047(6) 0.034(6) 0.012(5) 0.009(5) 0.000(5)
C31 0.063(9) 0.045(7) 0.063(9) 0.000(6) 0.031(7) -0.001(6)
C32 0.067(10) 0.125(15) 0.058(10) 0.011(9) 0.021(8) 0.038(10)
C33 0.089(13) 0.072(11) 0.073(12) 0.011(9) -0.003(10) -0.003(10)
C34 0.064(11) 0.093(13) 0.106(14) 0.019(11) 0.006(10) 0.023(9)
C35 0.080(14) 0.081(13) 0.108(18) 0.043(12) 0.001(12) 0.034(11)
C36 0.054(12) 0.16(2) 0.092(16) 0.038(15) -0.001(11) 0.004(12)
B1 0.067(9) 0.024(6) 0.032(6) -0.002(5) 0.022(6) -0.014(6)
B2 0.035(7) 0.044(8) 0.062(10) 0.003(7) 0.018(7) 0.002(6)

loop_
_atom_type_symbol
_atom_type_description
_atom_type_scat_dispersion_real
_atom_type_scat_dispersion_imag
_atom_type_scat_source
C C 0.0033 0.0016 'International Tables Vol C Tables 4.2.6.8 and 6.1.1.4'
H H 0.0000 0.0000 'International Tables Vol C Tables 4.2.6.8 and 6.1.1.4'
O O 0.0106 0.0060 'International Tables Vol C Tables 4.2.6.8 and 6.1.1.4'
N N 0.0061 0.0033 'International Tables Vol C Tables 4.2.6.8 and 6.1.1.4'
F F 0.0171 0.0103 'International Tables Vol C Tables 4.2.6.8 and 6.1.1.4'
B B 0.0013 0.0007 'International Tables Vol C Tables 4.2.6.8 and 6.1.1.4'
Mo Mo -1.6832 0.6857 'International Tables Vol C Tables 4.2.6.8 and 6.1.1.4'

loop_
_geom_angle_atom_site_label_1
_geom_angle_atom_site_label_2
_geom_angle_atom_site_label_3
_geom_angle
_geom_angle_site_symmetry_1
_geom_angle_site_symmetry_3
_geom_angle_publ_flag
O3 Mo1 O1 88.4(2) . . ?
O3 Mo1 Mo2 93.5(2) . . ?
O1 Mo1 Mo2 89.66(17) . . ?
O3 Mo1 N6 88.1(3) . . ?
O1 Mo1 N6 174.3(3) . . ?
Mo2 Mo1 N6 95.1(2) . . ?
O3 Mo1 N1 174.7(3) . . ?
O1 Mo1 N1 87.6(3) . . ?
Mo2 Mo1 N1 90.1(2) . . ?
N6 Mo1 N1 95.5(3) . . ?
O3 Mo1 N3 106.1(3) . . ?
O1 Mo1 N3 84.3(3) . . ?
Mo2 Mo1 N3 159.33(19) . . ?
N6 Mo1 N3 92.2(3) . . ?
N1 Mo1 N3 69.9(3) . . ?
O2 Mo2 Mo1 93.33(18) . . ?
O2 Mo2 O4 88.0(2) . . ?
Mo1 Mo2 O4 89.20(19) . . ?
O2 Mo2 N2 88.5(3) . . ?
Mo1 Mo2 N2 94.7(2) . . ?
O4 Mo2 N2 174.9(3) . . ?
O2 Mo2 N5 175.9(3) . . ?
Mo1 Mo2 N5 90.7(2) . . ?
O4 Mo2 N5 91.2(3) . . ?
N2 Mo2 N5 92.0(3) . . ?
O2 Mo2 N4 106.6(3) . . ?
Mo1 Mo2 N4 158.7(2) . . ?
O4 Mo2 N4 84.1(3) . . ?
N2 Mo2 N4 93.4(3) . . ?
N5 Mo2 N4 69.3(3) . . ?
C1 O1 Mo1 119.8(6) . . ?
C1 O2 Mo2 116.8(5) . . ?
C2 O3 Mo1 116.5(6) . . ?
C2 O4 Mo2 118.7(6) . . ?
C4 N1 C8 118.3(8) . . ?
C4 N1 Mo1 121.6(6) . . ?
C8 N1 Mo1 119.9(6) . . ?
C11 N2 C8 117.1(8) . . ?
C11 N2 Mo2 123.2(7) . . ?
C8 N2 Mo2 119.4(6) . . ?
C16 N3 C12 117.0(9) . . ?
C16 N3 Mo1 126.7(7) . . ?
C12 N3 Mo1 116.0(6) . . ?
C30 N4 C26 116.8(9) . . ?
C30 N4 Mo2 125.3(7) . . ?
C26 N4 Mo2 115.1(6) . . ?
C25 N5 C18 117.9(8) . . ?
C25 N5 Mo2 122.0(6) . . ?
C18 N5 Mo2 120.1(6) . . ?
C22 N6 C18 116.3(9) . . ?
C22 N6 Mo1 124.7(7) . . ?
C18 N6 Mo1 119.0(6) . . ?
O1 C1 O2 120.3(8) . . ?
O1 C1 C17 120.1(9) . . ?
O2 C1 C17 119.6(8) . . ?
O4 C2 O3 121.9(9) . . ?
O4 C2 C3 121.1(10) . . ?
O3 C2 C3 117.0(9) . . ?
N1 C4 C5 122.9(9) . . ?
N1 C4 C12 116.8(8) . . ?
C5 C4 C12 120.4(9) . . ?
C6 C5 C4 119.4(10) . . ?
C5 C6 C7 118.5(9) . . ?
C8 C7 C6 118.4(9) . . ?
C8 C7 C9 118.9(9) . . ?
C6 C7 C9 122.7(9) . . ?
N1 C8 N2 115.5(8) . . ?
N1 C8 C7 122.4(9) . . ?
N2 C8 C7 122.0(9) . . ?
C10 C9 C7 118.5(9) . . ?
C9 C10 C11 119.0(10) . . ?
N2 C11 C10 124.3(9) . . ?
N3 C12 C13 122.9(10) . . ?
N3 C12 C4 115.0(9) . . ?
C13 C12 C4 122.1(10) . . ?
C12 C13 C14 118.5(11) . . ?
C15 C14 C13 118.4(10) . . ?
C16 C15 C14 118.8(10) . . ?
C15 C16 N3 124.4(11) . . ?
N5 C18 N6 115.1(8) . . ?
N5 C18 C19 122.2(10) . . ?
N6 C18 C19 122.7(9) . . ?
C23 C19 C18 118.4(11) . . ?
C23 C19 C20 123.5(10) . . ?
C18 C19 C20 118.0(11) . . ?
C21 C20 C19 119.3(10) . . ?
C20 C21 C22 119.1(11) . . ?
N6 C22 C21 124.4(11) . . ?
C24 C23 C19 120.5(10) . . ?
C23 C24 C25 119.7(11) . . ?
N5 C25 C24 121.3(10) . . ?
N5 C25 C26 116.8(8) . . ?
C24 C25 C26 121.8(10) . . ?
N4 C26 C27 122.5(10) . . ?
N4 C26 C25 114.1(9) . . ?
C27 C26 C25 123.5(9) . . ?
C26 C27 C28 118.9(10) . . ?
C29 C28 C27 118.9(11) . . ?
C28 C29 C30 119.3(11) . . ?
N4 C30 C29 123.7(10) . . ?
N7 C31 C32 177.7(16) . . ?
N8 C33 C34 178(2) . . ?
C36 C35 N9 176(2) . . ?
F8 B1 F6 117.5(12) . . ?
F8 B1 F5 114.3(11) . . ?
F6 B1 F5 113.8(10) . . ?
F8 B1 F7 103.0(11) . . ?
F6 B1 F7 101.5(11) . . ?
F5 B1 F7 104.0(10) . . ?
F4 B2 F1 108.9(11) . . ?
F4 B2 F3 108.5(12) . . ?
F1 B2 F3 109.0(10) . . ?
F4 B2 F2 111.9(11) . . ?
F1 B2 F2 110.6(11) . . ?
F3 B2 F2 108.0(11) . . ?

loop_
_geom_bond_atom_site_label_1
_geom_bond_atom_site_label_2
_geom_bond_distance
_geom_bond_site_symmetry_2
_geom_bond_publ_flag
Mo1 O3 2.088(6) . ?
Mo1 O1 2.114(6) . ?
Mo1 Mo2 2.1239(14) . ?
Mo1 N6 2.184(8) . ?
Mo1 N1 2.251(7) . ?
Mo1 N3 2.429(8) . ?
Mo2 O2 2.092(6) . ?
Mo2 O4 2.150(6) . ?
Mo2 N2 2.165(8) . ?
Mo2 N5 2.245(7) . ?
Mo2 N4 2.450(8) . ?
F1 B2 1.378(15) . ?
F2 B2 1.384(15) . ?
F3 B2 1.381(16) . ?
F4 B2 1.369(16) . ?
F5 B1 1.374(13) . ?
F6 B1 1.330(14) . ?
F7 B1 1.422(16) . ?
F8 B1 1.311(16) . ?
O1 C1 1.275(11) . ?
O2 C1 1.299(11) . ?
O3 C2 1.296(12) . ?
O4 C2 1.246(12) . ?
N1 C4 1.345(12) . ?
N1 C8 1.355(12) . ?
N2 C11 1.344(12) . ?
N2 C8 1.373(12) . ?
N3 C16 1.349(13) . ?
N3 C12 1.351(12) . ?
N4 C30 1.327(13) . ?
N4 C26 1.360(12) . ?
N5 C25 1.354(13) . ?
N5 C18 1.389(12) . ?
N6 C22 1.319(13) . ?
N6 C18 1.392(12) . ?
N7 C31 1.128(17) . ?
N8 C33 1.10(2) . ?
N9 C35 1.49(3) . ?
C1 C17 1.488(13) . ?
C2 C3 1.514(13) . ?
C4 C5 1.407(13) . ?
C4 C12 1.503(14) . ?
C5 C6 1.376(15) . ?
C6 C7 1.424(14) . ?
C7 C8 1.406(13) . ?
C7 C9 1.425(14) . ?
C9 C10 1.371(15) . ?
C10 C11 1.397(14) . ?
C12 C13 1.383(15) . ?
C13 C14 1.400(16) . ?
C14 C15 1.399(17) . ?
C15 C16 1.348(16) . ?
C18 C19 1.397(13) . ?
C19 C23 1.389(16) . ?
C19 C20 1.422(17) . ?
C20 C21 1.348(18) . ?
C21 C22 1.416(15) . ?
C23 C24 1.358(16) . ?
C24 C25 1.422(14) . ?
C25 C26 1.495(15) . ?
C26 C27 1.364(14) . ?
C27 C28 1.385(16) . ?
C28 C29 1.354(16) . ?
C29 C30 1.364(15) . ?
C31 C32 1.492(19) . ?
C33 C34 1.45(2) . ?
C35 C36 1.13(3) . ?
